data_7054168
loop_
_publ_author_name
'Siddle, Jamie S.'
'Ward, Richard M.'
'Collings, Jonathan C.'
'Rutter, Simon R.'
'Porr\'es, Laurent'
'Applegarth, Lucas'
'Beeby, Andrew'
'Batsanov, Andrei S.'
'Thompson, Amber L.'
'Howard, Judith A. K.'
'Boucekkine, Abdou'
'Costuas, Karine'
'Halet, Jean-Fran\,cois'
'Marder, Todd B.'

_publ_section_title
;
 Synthesis, photophysics and molecular structures of luminescent
 2,5-bis(phenylethynyl)thiophenes (BPETs)
;
_journal_issue 6
_journal_name_full 'New Journal of Chemistry'
_journal_page_first 841
_journal_page_last 851
_journal_paper_doi 10.1039/b701172e
_journal_volume 31
_journal_year 2007
_chemical_formula_moiety 'C20 H12 S'
_chemical_formula_sum 'C20 H12 S'
_chemical_formula_weight 284.36
_chemical_name_systematic
;
2,5-bis(phenylethynyl)thiophene
;
_space_group_IT_number 14
_symmetry_cell_setting monoclinic
_symmetry_space_group_name_Hall '-P 2yn'
_symmetry_space_group_name_H-M 'P 1 21/n 1'
_atom_sites_solution_hydrogens geom
_atom_sites_solution_primary direct
_atom_sites_solution_secondary difmap
_audit_creation_method SHELXL-97
_cell_angle_alpha 90.00
_cell_angle_beta 90.87(1)
_cell_angle_gamma 90.00
_cell_formula_units_Z 4
_cell_length_a 14.752(1)
_cell_length_b 5.7461(2)
_cell_length_c 17.339(1)
_cell_measurement_reflns_used 2228
_cell_measurement_temperature 120(2)
_cell_measurement_theta_max 27.42
_cell_measurement_theta_min 2.76
_cell_volume 1469.60(14)
_computing_cell_refinement 'SAINT version 6.02A (Bruker, 2001)'
_computing_data_collection 'SMART-NT V5.049 (Bruker, 1998)'
_computing_data_reduction 'SAINT version 6.02A (Bruker, 2001)'
_computing_molecular_graphics 'SHELXTL version 6.12 (Bruker, 2001)'
_computing_publication_material 'SHELXTL version 6.12 (Bruker, 2001)'
_computing_structure_refinement 'SHELXL-97 (Sheldrick, 1997)'
_computing_structure_solution 'SHELXS-97 (Sheldrick, 1990)'
_diffrn_ambient_temperature 120(2)
_diffrn_detector_area_resol_mean 8
_diffrn_measured_fraction_theta_full 0.995
_diffrn_measured_fraction_theta_max 0.995
_diffrn_measurement_device_type 'Siemens SMART 1K CCD area detector'
_diffrn_measurement_method \w-scans
_diffrn_radiation_monochromator graphite
_diffrn_radiation_source 'fine-focus sealed tube'
_diffrn_radiation_type MoK\a
_diffrn_radiation_wavelength 0.71073
_diffrn_reflns_av_R_equivalents 0.0674
_diffrn_reflns_av_sigmaI/netI 0.0832
_diffrn_reflns_limit_h_max 18
_diffrn_reflns_limit_h_min -19
_diffrn_reflns_limit_k_max 6
_diffrn_reflns_limit_k_min -7
_diffrn_reflns_limit_l_max 19
_diffrn_reflns_limit_l_min -22
_diffrn_reflns_number 9126
_diffrn_reflns_theta_full 27.48
_diffrn_reflns_theta_max 27.48
_diffrn_reflns_theta_min 1.80
_diffrn_standards_number 0
_exptl_absorpt_coefficient_mu 0.209
_exptl_absorpt_correction_T_max 0.9958
_exptl_absorpt_correction_T_min 0.9398
_exptl_absorpt_correction_type multi-scan
_exptl_absorpt_process_details 'SADABS (G.M.Sheldrick, 1998)'
_exptl_crystal_colour colourless
_exptl_crystal_density_diffrn 1.285
_exptl_crystal_density_method 'not measured'
_exptl_crystal_description plate
_exptl_crystal_F_000 592
_exptl_crystal_size_max 0.30
_exptl_crystal_size_mid 0.10
_exptl_crystal_size_min 0.02
_refine_diff_density_max 0.311
_refine_diff_density_min -0.347
_refine_diff_density_rms 0.064
_refine_ls_extinction_method none
_refine_ls_goodness_of_fit_ref 1.010
_refine_ls_hydrogen_treatment refall
_refine_ls_matrix_type full
_refine_ls_number_parameters 238
_refine_ls_number_reflns 3365
_refine_ls_number_restraints 0
_refine_ls_restrained_S_all 1.010
_refine_ls_R_factor_all 0.1032
_refine_ls_R_factor_gt 0.0497
_refine_ls_shift/su_max 0.000
_refine_ls_shift/su_mean 0.000
_refine_ls_structure_factor_coef Fsqd
_refine_ls_weighting_details 'calc w=1/[\s^2^(Fo^2^)+(0.0557P)^2^+0.0887P] where P=(Fo^2^+2Fc^2^)/3'
_refine_ls_weighting_scheme calc
_refine_ls_wR_factor_gt 0.1042
_refine_ls_wR_factor_ref 0.1272
_reflns_number_gt 2098
_reflns_number_total 3365
_reflns_threshold_expression I>2\s(I)
_cod_data_source_file b701172e.txt
_cod_data_source_block (1a)
_cod_original_sg_symbol_H-M 'P 21/n'
_cod_database_code 7054168

loop_
_symmetry_equiv_pos_as_xyz
'x, y, z'
'-x+1/2, y+1/2, -z+1/2'
'-x, -y, -z'
'x-1/2, -y-1/2, z-1/2'

loop_
_atom_site_label
_atom_site_type_symbol
_atom_site_fract_x
_atom_site_fract_y
_atom_site_fract_z
_atom_site_U_iso_or_equiv
_atom_site_adp_type
_atom_site_occupancy
_atom_site_symmetry_multiplicity
_atom_site_calc_flag
S1 S 0.17771(4) 0.10828(12) 0.92394(4) 0.02375(19) Uani 1 1 d
C2 C 0.08714(17) 0.1715(5) 0.86254(14) 0.0217(6) Uani 1 1 d
C3 C 0.01815(18) 0.0128(5) 0.87153(15) 0.0278(6) Uani 1 1 d
H3 H -0.0394(18) 0.020(5) 0.8419(15) 0.029(7) Uiso 1 1 d
C4 C 0.03784(18) -0.1601(5) 0.92702(15) 0.0260(6) Uani 1 1 d
H4 H -0.0028(19) -0.281(6) 0.9420(16) 0.040(8) Uiso 1 1 d
C5 C 0.12256(16) -0.1325(4) 0.96084(14) 0.0198(5) Uani 1 1 d
C6 C 0.09288(16) 0.3535(5) 0.80720(14) 0.0214(6) Uani 1 1 d
C7 C 0.09956(16) 0.4972(5) 0.75681(14) 0.0217(6) Uani 1 1 d
C8 C 0.16655(16) -0.2747(5) 1.01703(14) 0.0210(6) Uani 1 1 d
C9 C 0.20814(16) -0.3925(5) 1.06243(14) 0.0202(5) Uani 1 1 d
C11 C 0.10829(16) 0.6618(4) 0.69469(14) 0.0209(6) Uani 1 1 d
C12 C 0.16007(16) 0.8649(5) 0.70421(15) 0.0231(6) Uani 1 1 d
H12 H 0.1911(18) 0.906(5) 0.7512(15) 0.027(7) Uiso 1 1 d
C13 C 0.16802(18) 1.0231(5) 0.64401(15) 0.0238(6) Uani 1 1 d
H13 H 0.2004(19) 1.180(5) 0.6502(15) 0.034(8) Uiso 1 1 d
C14 C 0.12467(17) 0.9799(5) 0.57340(15) 0.0259(6) Uani 1 1 d
H14 H 0.1319(18) 1.097(5) 0.5319(16) 0.031(8) Uiso 1 1 d
C15 C 0.07443(17) 0.7778(5) 0.56310(15) 0.0257(6) Uani 1 1 d
H15 H 0.0426(17) 0.741(5) 0.5163(15) 0.024(7) Uiso 1 1 d
C16 C 0.06597(17) 0.6183(5) 0.62282(14) 0.0236(6) Uani 1 1 d
H16 H 0.0285(18) 0.480(5) 0.6189(14) 0.026(7) Uiso 1 1 d
C21 C 0.26149(16) -0.5409(4) 1.11266(13) 0.0187(5) Uani 1 1 d
C22 C 0.34980(17) -0.4768(5) 1.13566(14) 0.0204(5) Uani 1 1 d
H22 H 0.3743(18) -0.338(5) 1.1180(16) 0.033(8) Uiso 1 1 d
C23 C 0.40173(17) -0.6240(5) 1.18164(14) 0.0238(6) Uani 1 1 d
H23 H 0.4638(17) -0.586(5) 1.1970(13) 0.018(6) Uiso 1 1 d
C24 C 0.36626(18) -0.8353(5) 1.20675(15) 0.0251(6) Uani 1 1 d
H24 H 0.4003(19) -0.931(5) 1.2400(16) 0.034(8) Uiso 1 1 d
C25 C 0.27877(18) -0.9001(5) 1.18429(15) 0.0234(6) Uani 1 1 d
H25 H 0.2558(18) -1.047(5) 1.2032(15) 0.032(8) Uiso 1 1 d
C26 C 0.22689(17) -0.7556(5) 1.13754(14) 0.0210(6) Uani 1 1 d
H26 H 0.1640(18) -0.796(5) 1.1225(15) 0.029(7) Uiso 1 1 d

loop_
_atom_site_aniso_label
_atom_site_aniso_U_11
_atom_site_aniso_U_22
_atom_site_aniso_U_33
_atom_site_aniso_U_23
_atom_site_aniso_U_13
_atom_site_aniso_U_12
S1 0.0239(3) 0.0243(4) 0.0229(3) 0.0041(3) -0.0050(2) -0.0028(3)
C2 0.0228(12) 0.0248(15) 0.0174(12) -0.0006(10) -0.0009(10) 0.0060(11)
C3 0.0211(13) 0.0373(17) 0.0248(14) 0.0069(13) -0.0021(11) 0.0007(13)
C4 0.0230(13) 0.0301(17) 0.0249(14) 0.0063(12) -0.0004(11) -0.0055(12)
C5 0.0205(12) 0.0199(14) 0.0190(12) 0.0013(11) 0.0009(9) 0.0002(11)
C6 0.0201(12) 0.0257(15) 0.0185(12) -0.0005(11) -0.0010(9) 0.0015(11)
C7 0.0218(12) 0.0234(14) 0.0196(13) -0.0023(11) -0.0021(10) 0.0025(12)
C8 0.0234(13) 0.0202(14) 0.0196(13) -0.0015(11) 0.0017(10) -0.0008(11)
C9 0.0211(12) 0.0189(13) 0.0206(13) -0.0012(11) 0.0019(10) -0.0021(11)
C11 0.0181(12) 0.0224(15) 0.0222(13) 0.0019(11) -0.0004(10) 0.0049(11)
C12 0.0195(12) 0.0255(15) 0.0243(14) -0.0032(12) -0.0021(10) 0.0047(12)
C13 0.0251(13) 0.0193(14) 0.0272(14) -0.0001(11) 0.0036(11) 0.0016(12)
C14 0.0261(14) 0.0272(15) 0.0246(14) 0.0078(12) 0.0062(11) 0.0052(13)
C15 0.0228(13) 0.0321(16) 0.0220(14) 0.0016(12) -0.0032(11) 0.0043(13)
C16 0.0220(13) 0.0251(15) 0.0238(13) 0.0008(12) -0.0010(10) -0.0014(13)
C21 0.0223(12) 0.0193(14) 0.0145(12) -0.0017(10) 0.0015(9) 0.0008(11)
C22 0.0221(13) 0.0188(13) 0.0205(13) 0.0015(11) 0.0036(10) -0.0019(12)
C23 0.0184(12) 0.0312(16) 0.0216(13) -0.0003(12) -0.0013(10) -0.0002(12)
C24 0.0263(14) 0.0286(16) 0.0205(13) 0.0012(12) 0.0014(11) 0.0078(12)
C25 0.0291(14) 0.0197(14) 0.0216(13) 0.0047(12) 0.0014(10) -0.0002(13)
C26 0.0175(13) 0.0225(14) 0.0229(13) 0.0000(11) -0.0005(10) -0.0012(11)

loop_
_atom_type_symbol
_atom_type_description
_atom_type_scat_dispersion_real
_atom_type_scat_dispersion_imag
_atom_type_scat_source
C C 0.0033 0.0016 'International Tables Vol C Tables 4.2.6.8 and 6.1.1.4'
H H 0.0000 0.0000 'International Tables Vol C Tables 4.2.6.8 and 6.1.1.4'
S S 0.1246 0.1234 'International Tables Vol C Tables 4.2.6.8 and 6.1.1.4'

loop_
_geom_angle_atom_site_label_1
_geom_angle_atom_site_label_2
_geom_angle_atom_site_label_3
_geom_angle
C5 S1 C2 91.84(12)
C3 C2 C6 127.9(2)
C3 C2 S1 110.8(2)
C6 C2 S1 121.0(2)
C2 C3 C4 113.5(2)
C2 C3 H3 122.9(17)
C4 C3 H3 123.6(17)
C5 C4 C3 112.6(2)
C5 C4 H4 122.3(18)
C3 C4 H4 125.0(18)
C4 C5 C8 128.7(2)
C4 C5 S1 111.2(2)
C8 C5 S1 120.02(18)
C7 C6 C2 175.7(3)
C6 C7 C11 177.9(3)
C9 C8 C5 176.4(3)
C8 C9 C21 176.1(3)
C12 C11 C16 119.0(2)
C12 C11 C7 120.8(2)
C16 C11 C7 120.1(2)
C13 C12 C11 120.5(2)
C13 C12 H12 115.6(17)
C11 C12 H12 123.9(17)
C12 C13 C14 120.0(3)
C12 C13 H13 122.8(16)
C14 C13 H13 117.0(16)
C15 C14 C13 119.9(3)
C15 C14 H14 122.5(16)
C13 C14 H14 117.6(17)
C14 C15 C16 120.7(3)
C14 C15 H15 123.4(17)
C16 C15 H15 115.9(17)
C15 C16 C11 119.9(3)
C15 C16 H16 123.1(15)
C11 C16 H16 116.8(15)
C26 C21 C22 118.8(2)
C26 C21 C9 120.4(2)
C22 C21 C9 120.7(2)
C23 C22 C21 120.3(2)
C23 C22 H22 120.0(17)
C21 C22 H22 119.6(17)
C22 C23 C24 120.3(2)
C22 C23 H23 121.8(16)
C24 C23 H23 117.8(16)
C25 C24 C23 119.7(3)
C25 C24 H24 120.0(18)
C23 C24 H24 120.2(18)
C26 C25 C24 120.3(3)
C26 C25 H25 121.9(17)
C24 C25 H25 117.7(17)
C25 C26 C21 120.4(2)
C25 C26 H26 121.5(17)
C21 C26 H26 118.0(17)

loop_
_geom_bond_atom_site_label_1
_geom_bond_atom_site_label_2
_geom_bond_distance
S1 C5 1.732(3)
S1 C2 1.734(3)
C2 C3 1.377(4)
C2 C6 1.423(4)
C3 C4 1.410(4)
C3 H3 0.99(3)
C4 C5 1.382(4)
C4 H4 0.96(3)
C5 C8 1.421(3)
C6 C7 1.207(4)
C7 C11 1.441(4)
C8 C9 1.200(3)
C9 C21 1.444(3)
C11 C12 1.403(4)
C11 C16 1.408(3)
C12 C13 1.391(4)
C12 H12 0.96(3)
C13 C14 1.395(4)
C13 H13 1.03(3)
C14 C15 1.388(4)
C14 H14 0.99(3)
C15 C16 1.390(4)
C15 H15 0.95(3)
C16 H16 0.97(3)
C21 C26 1.406(4)
C21 C22 1.406(3)
C22 C23 1.386(4)
C22 H22 0.93(3)
C23 C24 1.394(4)
C23 H23 0.98(2)
C24 C25 1.393(4)
C24 H24 0.94(3)
C25 C26 1.383(4)
C25 H25 0.97(3)
C26 H26 0.99(3)
